data_7221757
loop_
_publ_author_name
'Elahi, Syed Meheboob'
'Rajasekharan, M. V.'

_publ_section_title
;
 Spherical octanuclear clusters in a Na--Ln--dipic system -- encapsulation
 of a nitrate ion and incorporation of water nonamers and dodecamers
;
_journal_issue 37
_journal_name_full CrystEngComm
_journal_page_first 7191
_journal_paper_doi 10.1039/C5CE00843C
_journal_volume 17
_journal_year 2015
_chemical_formula_sum 'C42 H79 Ce2 N7 Na6 O57'
_chemical_formula_weight 2012.30
_chemical_name_systematic 'H[Na6(H2O)12Ce2(dipic)6(NO3)]?18H2O '
_chemical_properties_physical Efflorescent
_space_group_crystal_system trigonal
_space_group_IT_number 167
_space_group_name_Hall '-R 3 2"c'
_space_group_name_H-M_alt 'R -3 c :H'
_symmetry_space_group_name_Hall '-R 3 2"c'
_symmetry_space_group_name_H-M 'R -3 c :H'
_atom_sites_solution_hydrogens geom
_audit_creation_method SHELXL-2014/7
_audit_update_record
;
2015-08-05 deposited with the CCDC.
2015-08-07 downloaded from the CCDC.
;
_cell_angle_alpha 90
_cell_angle_beta 90
_cell_angle_gamma 120
_cell_formula_units_Z 6
_cell_length_a 15.455(5)
_cell_length_b 15.455(5)
_cell_length_c 56.103(4)
_cell_measurement_reflns_used 8157
_cell_measurement_temperature 100(2)
_cell_measurement_theta_max 28.17
_cell_measurement_theta_min 2.64
_cell_volume 11605(5)
_computing_cell_refinement 'Bruker SMART'
_computing_data_collection 'Bruker SMART'
_computing_data_reduction 'Bruker SAINT'
_computing_molecular_graphics 'ORTEP-III (Burnett & Johnson, 1996)'
_computing_publication_material 'SHELXL-2014/7 (Sheldrick, 2014)'
_computing_structure_refinement 'SHELXL-2014/7 (Sheldrick, 2014)'
_computing_structure_solution 'Bruker SHELXTL'
_diffrn_ambient_temperature 100(2)
_diffrn_measured_fraction_theta_full 1.000
_diffrn_measured_fraction_theta_max 0.995
_diffrn_measurement_device_type graphite
_diffrn_measurement_method 'phi and omega scans'
_diffrn_radiation_type MoK\a
_diffrn_radiation_wavelength 0.71073
_diffrn_reflns_av_R_equivalents 0.0329
_diffrn_reflns_av_unetI/netI 0.0128
_diffrn_reflns_laue_measured_fraction_full 1.000
_diffrn_reflns_laue_measured_fraction_max 0.995
_diffrn_reflns_limit_h_max 20
_diffrn_reflns_limit_h_min -19
_diffrn_reflns_limit_k_max 20
_diffrn_reflns_limit_k_min -20
_diffrn_reflns_limit_l_max 73
_diffrn_reflns_limit_l_min -74
_diffrn_reflns_number 42301
_diffrn_reflns_point_group_measured_fraction_full 1.000
_diffrn_reflns_point_group_measured_fraction_max 0.995
_diffrn_reflns_theta_full 25.242
_diffrn_reflns_theta_max 28.200
_diffrn_reflns_theta_min 1.686
_diffrn_source 'fine-focus sealed tube'
_exptl_absorpt_coefficient_mu 1.314
_exptl_absorpt_correction_T_max 0.769
_exptl_absorpt_correction_T_min 0.541
_exptl_absorpt_correction_type empirical
_exptl_absorpt_process_details 'SADABS absorption correction - V2.10'
_exptl_crystal_colour yellow
_exptl_crystal_density_diffrn 1.728
_exptl_crystal_description hexagonal
_exptl_crystal_F_000 6108
_exptl_crystal_size_max 0.460
_exptl_crystal_size_mid 0.400
_exptl_crystal_size_min 0.200
_refine_diff_density_max 2.645
_refine_diff_density_min -2.296
_refine_diff_density_rms 0.190
_refine_ls_extinction_method none
_refine_ls_goodness_of_fit_ref 1.055
_refine_ls_hydrogen_treatment constr
_refine_ls_matrix_type full
_refine_ls_number_parameters 179
_refine_ls_number_reflns 3183
_refine_ls_number_restraints 0
_refine_ls_restrained_S_all 1.055
_refine_ls_R_factor_all 0.0579
_refine_ls_R_factor_gt 0.0550
_refine_ls_shift/su_max 0.002
_refine_ls_shift/su_mean 0.000
_refine_ls_structure_factor_coef Fsqd
_refine_ls_weighting_details 'w=1/[\s^2^(Fo^2^)+(0.1119P)^2^+137.1359P] where P=(Fo^2^+2Fc^2^)/3'
_refine_ls_weighting_scheme calc
_refine_ls_wR_factor_gt 0.1720
_refine_ls_wR_factor_ref 0.1766
_reflns_Friedel_coverage 0.000
_reflns_number_gt 2881
_reflns_number_total 3183
_reflns_threshold_expression 'I > 2\s(I)'
_cod_data_source_file c5ce00843c2.cif
_cod_data_source_block 1
_cod_depositor_comments 'Adding full bibliography for 7221757--7221760.cif.'
_cod_original_cell_volume 11605(8)
_cod_database_code 7221757
_shelx_shelxl_version_number 2014/7
_shelx_space_group_comment
;
The symmetry employed for this shelxl refinement is uniquely defined
by the following loop, which should always be used as a source of
symmetry information in preference to the above space-group names.
They are only intended as comments.
;
_shelx_estimated_absorpt_t_min 0.583
_shelx_estimated_absorpt_t_max 0.779

loop_
_space_group_symop_operation_xyz
'x, y, z'
'-y, x-y, z'
'-x+y, -x, z'
'x-y, -y, -z+1/2'
'-x, -x+y, -z+1/2'
'y, x, -z+1/2'
'x+2/3, y+1/3, z+1/3'
'-y+2/3, x-y+1/3, z+1/3'
'-x+y+2/3, -x+1/3, z+1/3'
'x-y+2/3, -y+1/3, -z+5/6'
'-x+2/3, -x+y+1/3, -z+5/6'
'y+2/3, x+1/3, -z+5/6'
'x+1/3, y+2/3, z+2/3'
'-y+1/3, x-y+2/3, z+2/3'
'-x+y+1/3, -x+2/3, z+2/3'
'x-y+1/3, -y+2/3, -z+7/6'
'-x+1/3, -x+y+2/3, -z+7/6'
'y+1/3, x+2/3, -z+7/6'
'-x, -y, -z'
'y, -x+y, -z'
'x-y, x, -z'
'-x+y, y, z-1/2'
'x, x-y, z-1/2'
'-y, -x, z-1/2'
'-x+2/3, -y+1/3, -z+1/3'
'y+2/3, -x+y+1/3, -z+1/3'
'x-y+2/3, x+1/3, -z+1/3'
'-x+y+2/3, y+1/3, z-1/6'
'x+2/3, x-y+1/3, z-1/6'
'-y+2/3, -x+1/3, z-1/6'
'-x+1/3, -y+2/3, -z+2/3'
'y+1/3, -x+y+2/3, -z+2/3'
'x-y+1/3, x+2/3, -z+2/3'
'-x+y+1/3, y+2/3, z+1/6'
'x+1/3, x-y+2/3, z+1/6'
'-y+1/3, -x+2/3, z+1/6'

loop_
_atom_site_label
_atom_site_type_symbol
_atom_site_fract_x
_atom_site_fract_y
_atom_site_fract_z
_atom_site_U_iso_or_equiv
_atom_site_adp_type
_atom_site_occupancy
_atom_site_site_symmetry_order
_atom_site_calc_flag
_atom_site_refinement_flags_posn
_atom_site_refinement_flags_adp
_atom_site_refinement_flags_occupancy
Ce Ce 0.0000 0.0000 0.33525(2) 0.01277(18) Uani 1 3 d S T P
Na1 Na -0.21998(15) 0.0000 0.2500 0.0219(4) Uani 1 2 d S T P
Na2 Na -0.21657(16) -0.21657(16) 0.2500 0.0287(5) Uani 1 2 d S T P
O1 O -0.03256(19) -0.12884(19) 0.36657(4) 0.0200(5) Uani 1 1 d . . .
O2 O -0.1270(2) -0.2760(3) 0.38466(7) 0.0312(8) Uani 1 1 d . . .
O3 O -0.12920(19) -0.01783(19) 0.30525(4) 0.0203(5) Uani 1 1 d . . .
O4 O -0.2572(3) -0.1168(2) 0.28120(6) 0.0251(6) Uani 1 1 d . . .
O5 O -0.0485(4) -0.0929(5) 0.25188(13) 0.0271(14) Uani 0.5 1 d . . P
O6 O -0.1289(3) 0.1337(2) 0.27809(7) 0.0363(9) Uani 1 1 d . . .
O7 O -0.3674(4) 0.0000 0.2500 0.070(2) Uani 1 2 d S T P
O8 O -0.3628(4) -0.3628(4) 0.2500 0.076(3) Uani 1 2 d S T P
O9 O -0.2311(6) -0.4834(7) 0.3734(3) 0.177(6) Uani 1 1 d . . .
O10 O -0.2427(5) 0.2278(5) 0.2840(2) 0.121(4) Uani 1 1 d . . .
O11 O -0.4624(4) -0.2160(4) 0.26664(9) 0.0610(13) Uani 1 1 d . . .
N1 N -0.1725(2) -0.1665(2) 0.33472(5) 0.0163(6) Uani 1 1 d . . .
N2 N 0.0000 0.0000 0.2500 0.0240(19) Uani 1 6 d S T P
C1 C -0.1115(3) -0.2113(3) 0.36950(7) 0.0161(8) Uani 1 1 d . . .
C2 C -0.1947(3) -0.2356(3) 0.35158(6) 0.0189(6) Uani 1 1 d . . .
C3 C -0.2862(3) -0.3234(3) 0.35216(7) 0.0271(8) Uani 1 1 d . . .
H3 H -0.3017 -0.3705 0.3646 0.033 Uiso 1 1 calc R U .
C4 C -0.3545(4) -0.3409(3) 0.33412(7) 0.0304(10) Uani 1 1 d . . .
H4 H -0.4175 -0.4007 0.3341 0.037 Uiso 1 1 calc R U .
C5 C -0.3305(3) -0.2710(3) 0.31623(7) 0.0248(7) Uani 1 1 d . . .
H5 H -0.3755 -0.2824 0.3035 0.030 Uiso 1 1 calc R U .
C6 C -0.2384(3) -0.1835(3) 0.31747(6) 0.0182(6) Uani 1 1 d . . .
C7 C -0.2073(3) -0.1002(3) 0.29941(8) 0.0186(8) Uani 1 1 d . . .

loop_
_atom_site_aniso_label
_atom_site_aniso_U_11
_atom_site_aniso_U_22
_atom_site_aniso_U_33
_atom_site_aniso_U_23
_atom_site_aniso_U_13
_atom_site_aniso_U_12
Ce 0.0123(2) 0.0123(2) 0.0137(3) 0.000 0.000 0.00616(10)
Na1 0.0224(8) 0.0235(11) 0.0201(10) 0.0047(8) 0.0023(4) 0.0118(5)
Na2 0.0256(8) 0.0256(8) 0.0310(12) 0.0003(5) -0.0003(5) 0.0100(10)
O1 0.0174(12) 0.0202(12) 0.0211(12) 0.0022(9) -0.0019(9) 0.0084(10)
O2 0.0258(14) 0.0305(18) 0.0321(17) 0.0144(14) -0.0032(12) 0.0102(13)
O3 0.0184(11) 0.0193(11) 0.0215(12) 0.0029(9) -0.0014(9) 0.0081(10)
O4 0.0224(15) 0.0256(13) 0.0205(13) 0.0029(11) -0.0052(12) 0.0069(11)
O5 0.025(3) 0.016(3) 0.037(4) 0.004(3) 0.000(2) 0.008(2)
O6 0.0380(18) 0.0266(16) 0.0354(19) 0.0081(12) -0.0075(13) 0.0094(16)
O7 0.050(2) 0.135(7) 0.053(3) 0.055(4) 0.028(2) 0.068(3)
O8 0.052(2) 0.052(2) 0.061(4) -0.030(2) 0.030(2) -0.020(3)
O9 0.106(6) 0.071(5) 0.376(19) -0.051(8) -0.091(8) 0.061(5)
O10 0.094(5) 0.064(4) 0.216(10) 0.033(4) 0.050(5) 0.048(4)
O11 0.044(3) 0.071(3) 0.062(3) 0.023(2) 0.012(2) 0.025(2)
N1 0.0160(13) 0.0165(13) 0.0158(13) -0.0002(9) 0.0014(10) 0.0078(11)
N2 0.022(3) 0.022(3) 0.029(5) 0.000 0.000 0.0108(14)
C1 0.0170(16) 0.0191(19) 0.0142(17) 0.0047(15) 0.0024(12) 0.0104(14)
C2 0.0183(15) 0.0199(16) 0.0184(15) 0.0015(12) 0.0016(12) 0.0095(13)
C3 0.0227(18) 0.0237(18) 0.0264(18) 0.0071(14) 0.0004(14) 0.0052(15)
C4 0.0228(17) 0.022(2) 0.030(2) 0.0060(14) -0.0014(14) -0.0008(16)
C5 0.0210(17) 0.0238(18) 0.0221(17) 0.0000(14) -0.0029(13) 0.0057(15)
C6 0.0162(15) 0.0200(16) 0.0175(15) 0.0007(12) 0.0017(12) 0.0083(13)
C7 0.0166(19) 0.0227(18) 0.0168(18) 0.0018(12) 0.0008(15) 0.0100(14)

loop_
_atom_type_symbol
_atom_type_description
_atom_type_scat_dispersion_real
_atom_type_scat_dispersion_imag
_atom_type_scat_source
C C 0.0033 0.0016 'International Tables Vol C Tables 4.2.6.8 and 6.1.1.4'
H H 0.0000 0.0000 'International Tables Vol C Tables 4.2.6.8 and 6.1.1.4'
N N 0.0061 0.0033 'International Tables Vol C Tables 4.2.6.8 and 6.1.1.4'
Na Na 0.0362 0.0249 'International Tables Vol C Tables 4.2.6.8 and 6.1.1.4'
Ce Ce -0.2486 2.6331 'International Tables Vol C Tables 4.2.6.8 and 6.1.1.4'
O O 0.0106 0.0060 'International Tables Vol C Tables 4.2.6.8 and 6.1.1.4'

loop_
_geom_angle_atom_site_label_1
_geom_angle_atom_site_label_2
_geom_angle_atom_site_label_3
_geom_angle
_geom_angle_site_symmetry_1
_geom_angle_site_symmetry_3
O1 Ce O1 76.42(9) 2 .
O1 Ce O1 76.42(9) 2 3
O1 Ce O1 76.43(9) . 3
O1 Ce O3 123.18(8) 2 2
O1 Ce O3 88.44(9) . 2
O1 Ce O3 151.99(9) 3 2
O1 Ce O3 151.99(9) 2 .
O1 Ce O3 123.18(9) . .
O1 Ce O3 88.44(9) 3 .
O3 Ce O3 80.23(9) 2 .
O1 Ce O3 88.44(9) 2 3
O1 Ce O3 151.99(9) . 3
O1 Ce O3 123.18(8) 3 3
O3 Ce O3 80.24(9) 2 3
O3 Ce O3 80.23(9) . 3
O1 Ce N1 77.91(8) 2 3
O1 Ce N1 134.89(8) . 3
O1 Ce N1 61.79(8) 3 3
O3 Ce N1 136.64(8) 2 3
O3 Ce N1 74.16(8) . 3
O3 Ce N1 61.53(8) 3 3
O1 Ce N1 61.79(8) 2 2
O1 Ce N1 77.91(8) . 2
O1 Ce N1 134.89(8) 3 2
O3 Ce N1 61.53(8) 2 2
O3 Ce N1 136.65(8) . 2
O3 Ce N1 74.16(8) 3 2
N1 Ce N1 119.987(3) 3 2
O1 Ce N1 134.89(8) 2 .
O1 Ce N1 61.79(8) . .
O1 Ce N1 77.91(8) 3 .
O3 Ce N1 74.16(8) 2 .
O3 Ce N1 61.53(8) . .
O3 Ce N1 136.64(8) 3 .
N1 Ce N1 119.987(2) 3 .
N1 Ce N1 119.987(2) 2 .
O7 Na1 O4 97.96(10) . 4
O7 Na1 O4 97.96(10) . .
O4 Na1 O4 164.1(2) 4 .
O7 Na1 O6 98.95(12) . .
O4 Na1 O6 88.37(11) 4 .
O4 Na1 O6 89.16(11) . .
O7 Na1 O6 98.94(12) . 4
O4 Na1 O6 89.16(11) 4 4
O4 Na1 O6 88.37(11) . 4
O6 Na1 O6 162.1(2) . 4
O7 Na1 O5 164.30(14) . 3
O4 Na1 O5 73.89(19) 4 3
O4 Na1 O5 90.62(19) . 3
O6 Na1 O5 67.91(19) . 3
O6 Na1 O5 94.4(2) 4 3
O7 Na1 O5 164.30(14) . 6
O4 Na1 O5 90.62(19) 4 6
O4 Na1 O5 73.89(19) . 6
O6 Na1 O5 94.4(2) . 6
O6 Na1 O5 67.91(19) 4 6
O5 Na1 O5 31.4(3) 3 6
O7 Na1 Na2 120.77(4) . 3
O4 Na1 Na2 50.37(9) 4 3
O4 Na1 Na2 119.74(9) . 3
O6 Na1 Na2 44.24(9) . 3
O6 Na1 Na2 123.87(11) 4 3
O5 Na1 Na2 43.77(14) 3 3
O5 Na1 Na2 74.75(15) 6 3
O7 Na1 Na2 120.77(4) . .
O4 Na1 Na2 119.74(9) 4 .
O4 Na1 Na2 50.38(9) . .
O6 Na1 Na2 123.87(11) . .
O6 Na1 Na2 44.24(9) 4 .
O5 Na1 Na2 74.75(15) 3 .
O5 Na1 Na2 43.77(15) 6 .
Na2 Na1 Na2 118.45(8) 3 .
O8 Na2 O5 164.99(15) . 6
O8 Na2 O5 164.99(15) . .
O5 Na2 O5 30.0(3) 6 .
O8 Na2 O6 96.96(12) . 2
O5 Na2 O6 95.7(2) 6 2
O5 Na2 O6 70.5(2) . 2
O8 Na2 O6 96.96(12) . 4
O5 Na2 O6 70.5(2) 6 4
O5 Na2 O6 95.7(2) . 4
O6 Na2 O6 166.1(2) 2 4
O8 Na2 O4 100.10(9) . 6
O5 Na2 O4 89.09(19) 6 6
O5 Na2 O4 71.17(19) . 6
O6 Na2 O4 84.28(11) 2 6
O6 Na2 O4 93.27(11) 4 6
O8 Na2 O4 100.10(9) . .
O5 Na2 O4 71.17(19) 6 .
O5 Na2 O4 89.09(19) . .
O6 Na2 O4 93.27(11) 2 .
O6 Na2 O4 84.29(11) 4 .
O4 Na2 O4 159.81(18) 6 .
O8 Na2 Na1 119.23(4) . .
O5 Na2 Na1 46.04(15) 6 .
O5 Na2 Na1 75.58(15) . .
O6 Na2 Na1 125.47(12) 2 .
O6 Na2 Na1 45.68(9) 4 .
O4 Na2 Na1 122.89(9) 6 .
O4 Na2 Na1 44.43(7) . .
O8 Na2 Na1 119.23(4) . 2
O5 Na2 Na1 75.58(15) 6 2
O5 Na2 Na1 46.04(15) . 2
O6 Na2 Na1 45.68(9) 2 2
O6 Na2 Na1 125.47(12) 4 2
O4 Na2 Na1 44.42(7) 6 2
O4 Na2 Na1 122.89(9) . 2
Na1 Na2 Na1 121.55(8) . 2
C1 O1 Ce 127.1(2) . .
C7 O3 Ce 125.4(2) . .
C7 O4 Na1 124.6(3) . .
C7 O4 Na2 111.8(3) . .
Na1 O4 Na2 85.20(12) . .
O5 O5 N2 61.0(2) 6 .
O5 O5 O5 117.3(4) 6 5
N2 O5 O5 58.2(2) . 5
O5 O5 Na2 74.99(15) 6 .
N2 O5 Na2 136.0(3) . .
O5 O5 Na2 160.8(5) 5 .
O5 O5 Na1 160.9(6) 6 2
N2 O5 Na1 132.5(3) . 2
O5 O5 Na1 74.30(14) 5 2
Na2 O5 Na1 90.2(2) . 2
Na2 O6 Na1 90.09(16) 3 .
C6 N1 C2 119.4(3) . .
C6 N1 Ce 120.3(2) . .
C2 N1 Ce 120.3(2) . .
O5 N2 O5 57.9(4) . 6
O5 N2 O5 119.29(10) . 2
O5 N2 O5 177.2(4) 6 2
O5 N2 O5 177.2(4) . 4
O5 N2 O5 119.29(10) 6 4
O5 N2 O5 63.5(4) 2 4
O5 N2 O5 63.5(4) . 5
O5 N2 O5 119.29(10) 6 5
O5 N2 O5 57.9(4) 2 5
O5 N2 O5 119.29(10) 4 5
O5 N2 O5 119.29(10) . 3
O5 N2 O5 63.5(4) 6 3
O5 N2 O5 119.29(10) 2 3
O5 N2 O5 57.9(4) 4 3
O5 N2 O5 177.2(4) 5 3
O2 C1 O1 127.2(4) . .
O2 C1 C2 117.0(4) . .
O1 C1 C2 115.8(3) . .
N1 C2 C3 121.8(3) . .
N1 C2 C1 115.0(3) . .
C3 C2 C1 123.2(3) . .
C2 C3 C4 118.5(4) . .
C5 C4 C3 119.8(4) . .
C4 C5 C6 117.9(4) . .
N1 C6 C5 122.5(3) . .
N1 C6 C7 115.5(3) . .
C5 C6 C7 121.9(3) . .
O4 C7 O3 126.9(4) . .
O4 C7 C6 118.7(4) . .
O3 C7 C6 114.5(4) . .

loop_
_geom_bond_atom_site_label_1
_geom_bond_atom_site_label_2
_geom_bond_distance
_geom_bond_site_symmetry_2
Ce O1 2.511(3) 2
Ce O1 2.511(3) .
Ce O1 2.511(3) 3
Ce O3 2.519(3) 2
Ce O3 2.519(3) .
Ce O3 2.519(3) 3
Ce N1 2.621(3) 3
Ce N1 2.621(3) 2
Ce N1 2.621(3) .
Na1 O7 2.279(6) .
Na1 O4 2.370(3) 4
Na1 O4 2.370(3) .
Na1 O6 2.414(4) .
Na1 O6 2.414(3) 4
Na1 O5 2.428(6) 3
Na1 O5 2.428(6) 6
Na1 Na2 3.374(2) 3
Na1 Na2 3.374(2) .
Na2 O8 2.259(6) .
Na2 O5 2.334(7) 6
Na2 O5 2.334(7) .
Na2 O6 2.354(4) 2
Na2 O6 2.354(4) 4
Na2 O4 2.608(3) 6
Na2 O4 2.608(3) .
Na2 Na1 3.374(2) 2
O1 C1 1.259(5) .
O2 C1 1.242(5) .
O3 C7 1.284(5) .
O4 C7 1.228(6) .
O5 O5 1.209(11) 6
O5 N2 1.249(7) .
O5 O5 1.314(11) 5
O5 Na1 2.428(6) 2
O6 Na2 2.354(4) 3
N1 C6 1.332(4) .
N1 C2 1.337(4) .
N2 O5 1.249(7) 6
N2 O5 1.249(7) 2
N2 O5 1.249(7) 4
N2 O5 1.249(7) 5
N2 O5 1.249(7) 3
C1 C2 1.524(5) .
C2 C3 1.386(5) .
C3 C4 1.388(6) .
C4 C5 1.382(5) .
C5 C6 1.391(5) .
C6 C7 1.515(5) .
